data_7703904
loop_
_publ_author_name
'Pearce, Kyle G.'
'Simenok, Vladimir'
'Crossley, Ian R.'

_publ_section_title
;
 Phosphacycloalkyldiones: synthesis and coordinative behaviour of 6- and
 7-member cyclic diketophosphanyls.
;
_journal_issue 17
_journal_name_full 'Dalton transactions (Cambridge, England : 2003)'
_journal_page_first 5482
_journal_page_last 5492
_journal_paper_doi 10.1039/d0dt00864h
_journal_volume 49
_journal_year 2020
_chemical_formula_moiety 'C11 H9 O7 P W'
_chemical_formula_sum 'C11 H9 O7 P W'
_chemical_formula_weight 468.00
_chemical_properties_physical Moisture-sensitive
_space_group_crystal_system monoclinic
_space_group_IT_number 14
_space_group_name_Hall '-P 2yn'
_space_group_name_H-M_alt 'P 1 21/n 1'
_atom_sites_solution_hydrogens geom
_atom_sites_solution_primary dual
_audit_creation_date 2020-01-09
_audit_creation_method
;
Olex2 1.3
(compiled 2019.09.11 svn.r3662 for OlexSys, GUI svn.r5938)
;
_audit_update_record
;
2020-03-04 deposited with the CCDC.	2020-03-31 downloaded from the CCDC.
;
_cell_angle_alpha 90
_cell_angle_beta 101.0523(13)
_cell_angle_gamma 90
_cell_formula_units_Z 4
_cell_length_a 6.89715(9)
_cell_length_b 12.94011(18)
_cell_length_c 15.83074(20)
_cell_measurement_reflns_used 6470
_cell_measurement_temperature 100
_cell_measurement_theta_max 71.3890
_cell_measurement_theta_min 4.4410
_cell_volume 1386.69(3)
_computing_cell_refinement 'CrysAlisPro 1.171.39.46 (Rigaku OD, 2018)'
_computing_data_collection 'CrysAlisPro 1.171.39.46 (Rigaku OD, 2018)'
_computing_data_reduction 'CrysAlisPro 1.171.39.46 (Rigaku OD, 2018)'
_computing_molecular_graphics 'Olex2 1.3 (Dolomanov et al., 2009)'
_computing_publication_material 'Olex2 1.3 (Dolomanov et al., 2009)'
_computing_structure_refinement 'ShelXL 2018/3 (Sheldrick, 2015)'
_computing_structure_solution 'ShelXT n/a (Sheldrick, 2015)'
_diffrn_ambient_temperature 100
_diffrn_detector 'CCD plate'
_diffrn_detector_area_resol_mean 16.1033
_diffrn_detector_type Eos
_diffrn_measured_fraction_theta_full 1.000
_diffrn_measured_fraction_theta_max 0.986
_diffrn_measurement_details
;
List of Runs (angles in degrees, time in seconds):

  # Type    Start    End  Width  t~exp~   \w     \q     \k     \f   Frames
#--------------------------------------------------------------------------
  1  \w     35.00 110.00   1.00    1.34    --   37.91 178.00  30.00   75
  2  \w     19.00 107.00   1.00    1.34    --   37.91  38.00  60.00   88
  3  \w     35.00 110.00   1.00    1.34    --   37.91 178.00-150.00   75
  4  \w    -33.00  67.00   1.00    1.34    --   37.91 -19.00-150.00  100
  5  \w     40.00 125.00   1.00    5.34    --  107.00 -61.00-120.00   85
  6  \w     39.00 134.00   1.00    5.34    --  107.00 -77.00 -90.00   95
  7  \w     79.00 177.00   1.00    5.34    --  107.00 111.00 -60.00   98
  8  \w     37.00  87.00   1.00    5.34    --  107.00-111.00 -90.00   50
  9  \w     89.00 174.00   1.00    5.34    --  107.00  61.00-150.00   85
 10  \w     38.00  84.00   1.00    5.34    --  107.00 -95.00 -60.00   46
 11  \w     79.00 177.00   1.00    5.34    --  107.00 111.00 -30.00   98
 12  \w     80.00 175.00   1.00    5.34    --  107.00  77.00  90.00   95
 13  \w     11.00 105.00   1.00    1.34    --   37.91  77.00 120.00   94
 14  \w     21.00 105.00   1.00    1.34    --   37.91  57.00 -60.00   84
 15  \w     21.00 105.00   1.00    1.34    --   37.91  57.00-150.00   84
 16  \w     89.00 174.00   1.00    5.34    --  107.00  61.00 150.00   85
;
_diffrn_measurement_device 'four-circle diffractometer'
_diffrn_measurement_device_type 'Xcalibur, Eos, Gemini ultra'
_diffrn_measurement_method '\w scans'
_diffrn_orient_matrix_type 'CrysAlisPro convention (1999,Acta A55,543-557)'
_diffrn_orient_matrix_UB_11 -0.1938335000
_diffrn_orient_matrix_UB_12 0.0618498000
_diffrn_orient_matrix_UB_13 -0.0229038000
_diffrn_orient_matrix_UB_21 -0.1002119000
_diffrn_orient_matrix_UB_22 -0.0928943000
_diffrn_orient_matrix_UB_23 -0.0516069000
_diffrn_orient_matrix_UB_31 -0.0648334000
_diffrn_orient_matrix_UB_32 -0.0414003000
_diffrn_orient_matrix_UB_33 0.0815026000
_diffrn_radiation_monochromator mirror
_diffrn_radiation_probe x-ray
_diffrn_radiation_type 'Cu K\a'
_diffrn_radiation_wavelength 1.54184
_diffrn_reflns_av_R_equivalents 0.0242
_diffrn_reflns_av_unetI/netI 0.0199
_diffrn_reflns_Laue_measured_fraction_full 1.000
_diffrn_reflns_Laue_measured_fraction_max 0.986
_diffrn_reflns_limit_h_max 8
_diffrn_reflns_limit_h_min -8
_diffrn_reflns_limit_k_max 15
_diffrn_reflns_limit_k_min -13
_diffrn_reflns_limit_l_max 19
_diffrn_reflns_limit_l_min -15
_diffrn_reflns_number 8789
_diffrn_reflns_point_group_measured_fraction_full 1.000
_diffrn_reflns_point_group_measured_fraction_max 0.986
_diffrn_reflns_theta_full 67.684
_diffrn_reflns_theta_max 71.630
_diffrn_reflns_theta_min 4.447
_diffrn_source 'fine-focus sealed X-ray tube'
_diffrn_source_type 'Enhance Ultra (Cu) X-ray Source'
_exptl_absorpt_coefficient_mu 16.818
_exptl_absorpt_correction_T_max 1.00000
_exptl_absorpt_correction_T_min 0.44867
_exptl_absorpt_correction_type multi-scan
_exptl_absorpt_process_details
;
CrysAlisPro 1.171.39.46 (Rigaku Oxford Diffraction, 2018)
Empirical absorption correction using spherical harmonics,
 implemented in SCALE3 ABSPACK scaling algorithm.
;
_exptl_crystal_colour 'clear pale yellow'
_exptl_crystal_density_diffrn 2.242
_exptl_crystal_description block
_exptl_crystal_F_000 880
_exptl_crystal_size_max 0.2
_exptl_crystal_size_mid 0.2
_exptl_crystal_size_min 0.2
_refine_diff_density_max 0.643
_refine_diff_density_min -1.230
_refine_diff_density_rms 0.138
_refine_ls_extinction_method none
_refine_ls_goodness_of_fit_ref 1.201
_refine_ls_hydrogen_treatment constr
_refine_ls_matrix_type full
_refine_ls_number_parameters 182
_refine_ls_number_reflns 2671
_refine_ls_number_restraints 0
_refine_ls_restrained_S_all 1.201
_refine_ls_R_factor_all 0.0212
_refine_ls_R_factor_gt 0.0204
_refine_ls_shift/su_max 0.003
_refine_ls_shift/su_mean 0.000
_refine_ls_structure_factor_coef Fsqd
_refine_ls_weighting_details 'w=1/[\s^2^(Fo^2^)+(0.0261P)^2^+1.2348P] where P=(Fo^2^+2Fc^2^)/3'
_refine_ls_weighting_scheme calc
_refine_ls_wR_factor_gt 0.0503
_refine_ls_wR_factor_ref 0.0507
_reflns_Friedel_coverage 0.000
_reflns_number_gt 2620
_reflns_number_total 2671
_reflns_threshold_expression 'I > 2\s(I)'
_cod_data_source_file d0dt00864h2.cif
_cod_data_source_block compound-5a
_cod_depositor_comments 'Adding full bibliography for 7703903--7703909.cif.'
_cod_database_code 7703904
_shelx_shelxl_version_number 2018/3
_chemical_oxdiff_formula 'C11 H9 P1 O7 W1'
_shelx_space_group_comment
;
The symmetry employed for this shelxl refinement is uniquely defined
by the following loop, which should always be used as a source of
symmetry information in preference to the above space-group names.
They are only intended as comments.
;
_reflns_odcompleteness_completeness 99.96
_reflns_odcompleteness_iscentric 1
_reflns_odcompleteness_theta 66.97
_olex2_refinement_description
;
1. Fixed Uiso
 At 1.2 times of:
  All C(H,H) groups
 At 1.5 times of:
  All C(H,H,H) groups
2.a Secondary CH2 refined with riding coordinates:
 C4(H4A,H4B), C3(H3A,H3B), C2(H2A,H2B)
2.b Idealised Me refined as rotating group:
 C6(H6A,H6B,H6C)
;
_olex2_submission_special_instructions 'No special instructions were received'
_oxdiff_exptl_absorpt_empirical_details
;
Empirical correction (ABSPACK) includes:
- Absorption correction using spherical harmonics
- Frame scaling
;
_oxdiff_exptl_absorpt_empirical_full_max 2.035
_oxdiff_exptl_absorpt_empirical_full_min 0.778

loop_
_space_group_symop_operation_xyz
'x, y, z'
'-x+1/2, y+1/2, -z+1/2'
'-x, -y, -z'
'x-1/2, -y-1/2, z-1/2'

loop_
_atom_site_label
_atom_site_type_symbol
_atom_site_fract_x
_atom_site_fract_y
_atom_site_fract_z
_atom_site_U_iso_or_equiv
_atom_site_adp_type
_atom_site_occupancy
_atom_site_site_symmetry_order
_atom_site_calc_flag
_atom_site_refinement_flags_posn
_atom_site_refinement_flags_adp
_atom_site_refinement_flags_occupancy
_atom_site_disorder_assembly
_atom_site_disorder_group
W1 W 0.76256(2) 0.69597(2) 0.45758(2) 0.00492(7) Uani 1 1 d . . . . .
P1 P 0.63863(11) 0.78566(6) 0.31728(5) 0.00538(14) Uani 1 1 d . . . . .
O2 O 0.8114(3) 0.96554(19) 0.28798(15) 0.0135(5) Uani 1 1 d . . . . .
O5 O 0.5393(4) 0.4880(2) 0.38566(17) 0.0206(5) Uani 1 1 d . . . . .
O1 O 0.2888(3) 0.7291(2) 0.22254(16) 0.0162(5) Uani 1 1 d . . . . .
O6 O 0.9476(4) 0.5764(2) 0.62665(15) 0.0180(5) Uani 1 1 d . . . . .
O4 O 1.1501(3) 0.63819(19) 0.38630(17) 0.0167(5) Uani 1 1 d . . . . .
O7 O 0.3970(4) 0.7605(2) 0.54250(16) 0.0197(5) Uani 1 1 d . . . . .
O3 O 0.9854(4) 0.8976(2) 0.54014(17) 0.0218(5) Uani 1 1 d . . . . .
C8 C 1.0085(5) 0.6573(2) 0.4101(2) 0.0106(6) Uani 1 1 d . . . . .
C11 C 0.5255(5) 0.7368(3) 0.5105(2) 0.0128(6) Uani 1 1 d . . . . .
C5 C 0.6826(4) 0.9291(2) 0.32017(19) 0.0082(6) Uani 1 1 d . . . . .
C10 C 0.8778(5) 0.6196(3) 0.5652(2) 0.0121(6) Uani 1 1 d . . . . .
C7 C 0.9056(5) 0.8262(3) 0.5101(2) 0.0104(6) Uani 1 1 d . . . . .
C9 C 0.6180(5) 0.5628(3) 0.4090(2) 0.0105(6) Uani 1 1 d . . . . .
C1 C 0.3635(5) 0.7886(3) 0.2779(2) 0.0101(6) Uani 1 1 d . . . . .
C4 C 0.5447(5) 0.9905(3) 0.3644(2) 0.0121(6) Uani 1 1 d . . . . .
H4A H 0.581658 1.064470 0.365428 0.015 Uiso 1 1 calc R U . . .
H4B H 0.557704 0.966632 0.424625 0.015 Uiso 1 1 calc R U . . .
C6 C 0.7323(5) 0.7393(3) 0.2246(2) 0.0116(6) Uani 1 1 d . . . . .
H6A H 0.876781 0.735216 0.239014 0.017 Uiso 1 1 calc R U . . .
H6B H 0.692960 0.787146 0.176340 0.017 Uiso 1 1 calc R U . . .
H6C H 0.677840 0.670642 0.208372 0.017 Uiso 1 1 calc R U . . .
C3 C 0.3291(5) 0.9778(3) 0.3174(2) 0.0135(6) Uani 1 1 d . . . . .
H3A H 0.244559 1.024806 0.343899 0.016 Uiso 1 1 calc R U . . .
H3B H 0.318882 0.998961 0.256604 0.016 Uiso 1 1 calc R U . . .
C2 C 0.2508(5) 0.8676(3) 0.3198(2) 0.0146(7) Uani 1 1 d . . . . .
H2A H 0.256287 0.847478 0.380582 0.018 Uiso 1 1 calc R U . . .
H2B H 0.110498 0.866336 0.290495 0.018 Uiso 1 1 calc R U . . .

loop_
_atom_site_aniso_label
_atom_site_aniso_U_11
_atom_site_aniso_U_22
_atom_site_aniso_U_33
_atom_site_aniso_U_23
_atom_site_aniso_U_13
_atom_site_aniso_U_12
W1 0.00696(9) 0.00359(10) 0.00444(9) -0.00007(4) 0.00167(6) -0.00032(4)
P1 0.0073(3) 0.0035(3) 0.0055(3) -0.0008(3) 0.0018(3) 0.0008(3)
O2 0.0117(10) 0.0118(12) 0.0185(11) 0.0013(9) 0.0065(9) -0.0018(9)
O5 0.0242(13) 0.0151(14) 0.0237(12) -0.0057(11) 0.0077(10) -0.0089(10)
O1 0.0144(11) 0.0141(13) 0.0183(12) -0.0024(10) -0.0014(9) -0.0058(9)
O6 0.0283(13) 0.0101(12) 0.0122(11) 0.0037(10) -0.0051(10) -0.0005(10)
O4 0.0121(11) 0.0117(12) 0.0297(13) -0.0017(10) 0.0128(10) -0.0006(9)
O7 0.0179(12) 0.0270(15) 0.0175(12) -0.0056(11) 0.0121(10) 0.0021(11)
O3 0.0306(13) 0.0106(13) 0.0209(12) -0.0019(10) -0.0032(10) -0.0053(11)
C8 0.0158(15) 0.0030(15) 0.0128(14) 0.0026(12) 0.0023(12) -0.0007(12)
C11 0.0166(16) 0.0106(17) 0.0111(14) -0.0020(12) 0.0021(13) -0.0006(12)
C5 0.0085(13) 0.0063(15) 0.0092(13) 0.0010(11) 0.0005(11) 0.0000(11)
C10 0.0162(15) 0.0071(16) 0.0130(15) -0.0040(13) 0.0031(12) -0.0026(12)
C7 0.0136(14) 0.0066(15) 0.0101(14) 0.0030(12) 0.0003(12) 0.0004(12)
C9 0.0124(14) 0.0106(16) 0.0097(13) -0.0013(12) 0.0054(11) -0.0007(12)
C1 0.0096(14) 0.0069(15) 0.0138(15) 0.0044(12) 0.0028(12) -0.0017(11)
C4 0.0164(15) 0.0063(16) 0.0157(14) -0.0026(12) 0.0083(12) -0.0008(12)
C6 0.0149(15) 0.0122(17) 0.0083(14) -0.0024(12) 0.0037(12) 0.0056(12)
C3 0.0146(15) 0.0085(16) 0.0193(15) 0.0007(13) 0.0081(13) 0.0035(12)
C2 0.0077(14) 0.0133(17) 0.0234(17) -0.0006(14) 0.0042(12) 0.0016(12)

loop_
_atom_type_symbol
_atom_type_description
_atom_type_scat_dispersion_real
_atom_type_scat_dispersion_imag
_atom_type_scat_source
C C 0.0181 0.0091 'International Tables Vol C Tables 4.2.6.8 and 6.1.1.4'
H H 0.0000 0.0000 'International Tables Vol C Tables 4.2.6.8 and 6.1.1.4'
O O 0.0492 0.0322 'International Tables Vol C Tables 4.2.6.8 and 6.1.1.4'
P P 0.2955 0.4335 'International Tables Vol C Tables 4.2.6.8 and 6.1.1.4'
W W -5.4734 5.5774 'International Tables Vol C Tables 4.2.6.8 and 6.1.1.4'

loop_
_geom_angle_atom_site_label_1
_geom_angle_atom_site_label_2
_geom_angle_atom_site_label_3
_geom_angle
_geom_angle_site_symmetry_1
_geom_angle_site_symmetry_3
_geom_angle_publ_flag
C8 W1 P1 87.36(9) . . ?
C8 W1 C7 88.95(13) . . ?
C8 W1 C9 91.96(12) . . ?
C11 W1 P1 94.57(9) . . ?
C11 W1 C8 177.18(12) . . ?
C11 W1 C7 88.93(13) . . ?
C11 W1 C9 90.10(13) . . ?
C10 W1 P1 175.54(10) . . ?
C10 W1 C8 88.27(13) . . ?
C10 W1 C11 89.83(13) . . ?
C10 W1 C7 88.78(13) . . ?
C10 W1 C9 89.40(13) . . ?
C7 W1 P1 91.98(9) . . ?
C7 W1 C9 177.94(12) . . ?
C9 W1 P1 89.91(9) . . ?
C5 P1 W1 114.18(10) . . ?
C5 P1 C1 97.81(14) . . ?
C1 P1 W1 117.00(10) . . ?
C6 P1 W1 116.72(11) . . ?
C6 P1 C5 105.36(15) . . ?
C6 P1 C1 103.41(15) . . ?
O4 C8 W1 177.2(3) . . ?
O7 C11 W1 177.8(3) . . ?
O2 C5 P1 120.4(2) . . ?
O2 C5 C4 124.9(3) . . ?
C4 C5 P1 114.7(2) . . ?
O6 C10 W1 178.6(3) . . ?
O3 C7 W1 179.1(3) . . ?
O5 C9 W1 177.2(3) . . ?
O1 C1 P1 119.4(3) . . ?
O1 C1 C2 124.5(3) . . ?
C2 C1 P1 116.1(2) . . ?
C5 C4 H4A 109.5 . . ?
C5 C4 H4B 109.5 . . ?
C5 C4 C3 110.8(3) . . ?
H4A C4 H4B 108.1 . . ?
C3 C4 H4A 109.5 . . ?
C3 C4 H4B 109.5 . . ?
P1 C6 H6A 109.5 . . ?
P1 C6 H6B 109.5 . . ?
P1 C6 H6C 109.5 . . ?
H6A C6 H6B 109.5 . . ?
H6A C6 H6C 109.5 . . ?
H6B C6 H6C 109.5 . . ?
C4 C3 H3A 108.8 . . ?
C4 C3 H3B 108.8 . . ?
H3A C3 H3B 107.7 . . ?
C2 C3 C4 113.6(3) . . ?
C2 C3 H3A 108.8 . . ?
C2 C3 H3B 108.8 . . ?
C1 C2 C3 113.9(3) . . ?
C1 C2 H2A 108.8 . . ?
C1 C2 H2B 108.8 . . ?
C3 C2 H2A 108.8 . . ?
C3 C2 H2B 108.8 . . ?
H2A C2 H2B 107.7 . . ?

loop_
_geom_bond_atom_site_label_1
_geom_bond_atom_site_label_2
_geom_bond_distance
_geom_bond_site_symmetry_2
_geom_bond_publ_flag
W1 P1 2.5065(7) . ?
W1 C8 2.045(3) . ?
W1 C11 2.045(3) . ?
W1 C10 1.998(3) . ?
W1 C7 2.047(3) . ?
W1 C9 2.064(3) . ?
P1 C5 1.880(3) . ?
P1 C1 1.881(3) . ?
P1 C6 1.815(3) . ?
O2 C5 1.202(4) . ?
O5 C9 1.136(4) . ?
O1 C1 1.206(4) . ?
O6 C10 1.144(4) . ?
O4 C8 1.140(4) . ?
O7 C11 1.144(4) . ?
O3 C7 1.132(4) . ?
C5 C4 1.511(4) . ?
C1 C2 1.512(5) . ?
C4 H4A 0.9900 . ?
C4 H4B 0.9900 . ?
C4 C3 1.538(5) . ?
C6 H6A 0.9800 . ?
C6 H6B 0.9800 . ?
C6 H6C 0.9800 . ?
C3 H3A 0.9900 . ?
C3 H3B 0.9900 . ?
C3 C2 1.528(5) . ?
C2 H2A 0.9900 . ?
C2 H2B 0.9900 . ?

loop_
_geom_torsion_atom_site_label_1
_geom_torsion_atom_site_label_2
_geom_torsion_atom_site_label_3
_geom_torsion_atom_site_label_4
_geom_torsion
_geom_torsion_site_symmetry_1
_geom_torsion_site_symmetry_2
_geom_torsion_site_symmetry_3
_geom_torsion_site_symmetry_4
_geom_torsion_publ_flag
W1 P1 C5 O2 104.4(2) . . . . ?
W1 P1 C5 C4 -76.0(2) . . . . ?
W1 P1 C1 O1 -101.2(3) . . . . ?
W1 P1 C1 C2 78.6(3) . . . . ?
P1 C5 C4 C3 -61.7(3) . . . . ?
P1 C1 C2 C3 53.4(4) . . . . ?
O2 C5 C4 C3 117.8(3) . . . . ?
O1 C1 C2 C3 -126.8(4) . . . . ?
C5 P1 C1 O1 136.5(3) . . . . ?
C5 P1 C1 C2 -43.7(3) . . . . ?
C5 C4 C3 C2 64.8(4) . . . . ?
C1 P1 C5 O2 -131.3(3) . . . . ?
C1 P1 C5 C4 48.3(2) . . . . ?
C4 C3 C2 C1 -60.8(4) . . . . ?
C6 P1 C5 O2 -25.0(3) . . . . ?
C6 P1 C5 C4 154.6(2) . . . . ?
C6 P1 C1 O1 28.6(3) . . . . ?
C6 P1 C1 C2 -151.6(3) . . . . ?
